data_7132393
loop_
_publ_author_name
'Gridneva, Tatiana'
'Karimata, Ayumu'
'Bansal, Richa'
'Fayzullin, Robert R.'
'Vasylevskyi, Serhii'
'Bruhacs, Andrew'
'Khusnutdinova, Julia R.'

_publ_section_title
;
 Deep-red photoluminescent mechanoresponsive polymers with dynamic
 Cu<sup>I</sup>-arylamide mechanophores.
;
_journal_issue 2
_journal_name_full 'Chemical communications (Cambridge, England)'
_journal_page_first 212
_journal_page_last 215
_journal_paper_doi 10.1039/d3cc04643e
_journal_volume 60
_journal_year 2023
_chemical_formula_moiety 'C35 H40 Cu N5 O'
_chemical_formula_sum 'C35 H40 Cu N5 O'
_chemical_formula_weight 610.26
_space_group_crystal_system monoclinic
_space_group_IT_number 14
_space_group_name_Hall '-P 2yn'
_space_group_name_H-M_alt 'P 1 21/n 1'
_atom_sites_solution_hydrogens geom
_audit_creation_method SHELXL-2018/3
_audit_update_record
;
2023-07-12 deposited with the CCDC.	2023-11-24 downloaded from the CCDC.
;
_cell_angle_alpha 90
_cell_angle_beta 100.8255(6)
_cell_angle_gamma 90
_cell_formula_units_Z 4
_cell_length_a 11.89392(7)
_cell_length_b 15.29071(8)
_cell_length_c 17.47129(10)
_cell_measurement_reflns_used 60552
_cell_measurement_temperature 100(2)
_cell_measurement_theta_max 79.6470
_cell_measurement_theta_min 3.8910
_cell_volume 3120.90(3)
_computing_cell_refinement 'CrysAlisPro 1.171.42.66a (Rigaku OD, 2022)'
_computing_data_collection 'CrysAlisPro 1.171.42.66a (Rigaku OD, 2022)'
_computing_data_reduction 'CrysAlisPro 1.171.42.66a (Rigaku OD, 2022)'
_computing_molecular_graphics
;
WinGX (Farrugia, 2012); ORTEP-3 (Farrugia, 2012);
PLATON (Spek, 2009); Olex2 (Dolomanov et al., 2009)
;
_computing_publication_material
;
WinGX (Farrugia, 2012); ORTEP-3 (Farrugia, 2012);
PLATON (Spek, 2009); Olex2 (Dolomanov et al., 2009)
;
_computing_structure_refinement 'SHELXL-2018/3 (Sheldrick, 2015)'
_computing_structure_solution 'SHELXT-2018/2 (Sheldrick, 2015)'
_diffrn_ambient_temperature 100(2)
_diffrn_measured_fraction_theta_full 0.999
_diffrn_measured_fraction_theta_max 0.987
_diffrn_measurement_device_type 'Rigaku XtaLAB Pro: Kappa dual offset/far'
_diffrn_measurement_method '\w scans'
_diffrn_radiation_probe x-ray
_diffrn_radiation_type CuK\a
_diffrn_radiation_wavelength 1.54184
_diffrn_reflns_av_R_equivalents 0.0466
_diffrn_reflns_av_unetI/netI 0.0233
_diffrn_reflns_Laue_measured_fraction_full 0.999
_diffrn_reflns_Laue_measured_fraction_max 0.987
_diffrn_reflns_limit_h_max 15
_diffrn_reflns_limit_h_min -15
_diffrn_reflns_limit_k_max 19
_diffrn_reflns_limit_k_min -19
_diffrn_reflns_limit_l_max 21
_diffrn_reflns_limit_l_min -22
_diffrn_reflns_number 61537
_diffrn_reflns_point_group_measured_fraction_full 0.999
_diffrn_reflns_point_group_measured_fraction_max 0.987
_diffrn_reflns_theta_full 67.684
_diffrn_reflns_theta_max 79.764
_diffrn_reflns_theta_min 3.872
_diffrn_source 'microfocus sealed X-ray tube'
_exptl_absorpt_coefficient_mu 1.258
_exptl_absorpt_correction_T_max 1.000
_exptl_absorpt_correction_T_min 0.784
_exptl_absorpt_correction_type gaussian
_exptl_absorpt_process_details
;
CrysAlisPro 1.171.42.66a (Rigaku Oxford Diffraction, 2022).
Numerical absorption correction based on gaussian integration over
a multifaceted crystal model. Empirical absorption correction using
spherical harmonics, frame scaling and detector area scaling,
implemented in SCALE3 ABSPACK scaling algorithm.
;
_exptl_crystal_colour orange
_exptl_crystal_density_diffrn 1.299
_exptl_crystal_description prism
_exptl_crystal_F_000 1288
_exptl_crystal_recrystallization_method 'THF/diethyl ether'
_exptl_crystal_size_max 0.118
_exptl_crystal_size_mid 0.053
_exptl_crystal_size_min 0.036
_refine_diff_density_max 0.321
_refine_diff_density_min -0.906
_refine_diff_density_rms 0.064
_refine_ls_extinction_method none
_refine_ls_goodness_of_fit_ref 1.093
_refine_ls_hydrogen_treatment constr
_refine_ls_matrix_type full
_refine_ls_number_parameters 385
_refine_ls_number_reflns 6721
_refine_ls_number_restraints 0
_refine_ls_restrained_S_all 1.093
_refine_ls_R_factor_all 0.0475
_refine_ls_R_factor_gt 0.0459
_refine_ls_shift/su_max 0.000
_refine_ls_shift/su_mean 0.000
_refine_ls_structure_factor_coef Fsqd
_refine_ls_weighting_details 'w=1/[\s^2^(Fo^2^)+(0.0347P)^2^+4.7016P] where P=(Fo^2^+2Fc^2^)/3'
_refine_ls_weighting_scheme calc
_refine_ls_wR_factor_gt 0.1120
_refine_ls_wR_factor_ref 0.1128
_reflns_Friedel_coverage 0.000
_reflns_number_gt 6383
_reflns_number_total 6721
_reflns_threshold_expression 'I > 2\s(I)'
_cod_data_source_file d3cc04643e5.cif
_cod_data_source_block jk1162
_cod_depositor_comments 'Adding full bibliography for 7132392--7132402.cif.'
_cod_original_cell_volume 3120.89(3)
_cod_original_sg_symbol_H-M 'P 21/n'
_cod_database_code 7132393
_shelx_shelxl_version_number 2018/3
_shelx_space_group_comment
;
The symmetry employed for this shelxl refinement is uniquely defined
by the following loop, which should always be used as a source of
symmetry information in preference to the above space-group names.
They are only intended as comments.
;
_shelx_estimated_absorpt_t_min 0.866
_shelx_estimated_absorpt_t_max 0.956

loop_
_space_group_symop_operation_xyz
'x, y, z'
'-x+1/2, y+1/2, -z+1/2'
'-x, -y, -z'
'x-1/2, -y-1/2, z-1/2'

loop_
_atom_site_label
_atom_site_type_symbol
_atom_site_fract_x
_atom_site_fract_y
_atom_site_fract_z
_atom_site_U_iso_or_equiv
_atom_site_adp_type
_atom_site_occupancy
_atom_site_site_symmetry_order
_atom_site_calc_flag
_atom_site_refinement_flags_posn
_atom_site_refinement_flags_adp
_atom_site_refinement_flags_occupancy
_atom_site_disorder_assembly
_atom_site_disorder_group
Cu1 Cu 0.38838(2) 0.22877(2) 0.44542(2) 0.01976(9) Uani 1 1 d . . . . .
O5 O 0.86104(14) 0.16357(12) 0.37209(12) 0.0400(4) Uani 1 1 d . . . . .
N1 N 0.33301(14) 0.35065(11) 0.48278(10) 0.0202(3) Uani 1 1 d . . . . .
N2 N 0.25562(14) 0.26323(11) 0.34907(10) 0.0210(3) Uani 1 1 d . . . . .
N3 N 0.24318(14) 0.18132(12) 0.49280(10) 0.0213(3) Uani 1 1 d . . . . .
N4 N 0.42117(15) 0.43861(12) 0.32390(10) 0.0213(3) Uani 1 1 d . . . . .
N5 N 0.53976(14) 0.18930(11) 0.43222(10) 0.0195(3) Uani 1 1 d . . . . .
C11 C 0.2177(2) 0.25251(15) 0.54473(14) 0.0282(5) Uani 1 1 d . . . . .
H11A H 0.266919 0.245445 0.596745 0.034 Uiso 1 1 calc R U . . .
H11B H 0.137007 0.247725 0.551108 0.034 Uiso 1 1 calc R U . . .
C12 C 0.23742(17) 0.34205(14) 0.51326(12) 0.0221(4) Uani 1 1 d . . . . .
C13 C 0.16308(19) 0.41129(15) 0.51580(13) 0.0269(5) Uani 1 1 d . . . . .
H13 H 0.096693 0.403989 0.538055 0.032 Uiso 1 1 calc R U . . .
C14 C 0.1871(2) 0.49145(15) 0.48534(14) 0.0299(5) Uani 1 1 d . . . . .
H14 H 0.138922 0.540427 0.488185 0.036 Uiso 1 1 calc R U . . .
C15 C 0.2823(2) 0.49913(14) 0.45074(13) 0.0265(4) Uani 1 1 d . . . . .
H15 H 0.299122 0.552981 0.428231 0.032 Uiso 1 1 calc R U . . .
C16 C 0.35278(17) 0.42687(14) 0.44943(11) 0.0204(4) Uani 1 1 d . . . . .
C17 C 0.45530(18) 0.43135(15) 0.40937(12) 0.0232(4) Uani 1 1 d . . . . .
H17A H 0.502874 0.482508 0.429386 0.028 Uiso 1 1 calc R U . . .
H17B H 0.502480 0.378143 0.422254 0.028 Uiso 1 1 calc R U . . .
C21 C 0.14803(18) 0.17419(15) 0.42441(13) 0.0272(5) Uani 1 1 d . . . . .
H21A H 0.074228 0.178040 0.442619 0.033 Uiso 1 1 calc R U . . .
H21B H 0.151632 0.116097 0.399969 0.033 Uiso 1 1 calc R U . . .
C22 C 0.15134(17) 0.24413(14) 0.36387(12) 0.0214(4) Uani 1 1 d . . . . .
C23 C 0.05305(18) 0.28645(15) 0.32670(13) 0.0259(4) Uani 1 1 d . . . . .
H23 H -0.019907 0.270829 0.337119 0.031 Uiso 1 1 calc R U . . .
C24 C 0.06401(19) 0.35213(15) 0.27394(13) 0.0288(5) Uani 1 1 d . . . . .
H24 H -0.001858 0.382155 0.247451 0.035 Uiso 1 1 calc R U . . .
C25 C 0.17153(19) 0.37382(15) 0.26001(12) 0.0269(4) Uani 1 1 d . . . . .
H25 H 0.180350 0.418905 0.224191 0.032 Uiso 1 1 calc R U . . .
C26 C 0.26597(17) 0.32854(13) 0.29929(11) 0.0206(4) Uani 1 1 d . . . . .
C27 C 0.38563(18) 0.35264(14) 0.28944(12) 0.0233(4) Uani 1 1 d . . . . .
H27A H 0.439885 0.307421 0.314497 0.028 Uiso 1 1 calc R U . . .
H27B H 0.388770 0.353717 0.233222 0.028 Uiso 1 1 calc R U . . .
C31 C 0.26425(18) 0.09381(14) 0.53505(13) 0.0248(4) Uani 1 1 d . . . . .
C32 C 0.1562(2) 0.06042(18) 0.56188(17) 0.0412(6) Uani 1 1 d . . . . .
H32A H 0.129541 0.104596 0.594973 0.062 Uiso 1 1 calc R U . . .
H32B H 0.174007 0.006152 0.591537 0.062 Uiso 1 1 calc R U . . .
H32C H 0.096231 0.049183 0.516268 0.062 Uiso 1 1 calc R U . . .
C33 C 0.3600(2) 0.10382(17) 0.60590(15) 0.0362(5) Uani 1 1 d . . . . .
H33A H 0.425945 0.132356 0.590272 0.054 Uiso 1 1 calc R U . . .
H33B H 0.382690 0.045987 0.627635 0.054 Uiso 1 1 calc R U . . .
H33C H 0.332971 0.139548 0.645360 0.054 Uiso 1 1 calc R U . . .
C34 C 0.3054(2) 0.02735(15) 0.48124(14) 0.0327(5) Uani 1 1 d . . . . .
H34A H 0.243152 0.014310 0.437463 0.049 Uiso 1 1 calc R U . . .
H34B H 0.328886 -0.026494 0.510301 0.049 Uiso 1 1 calc R U . . .
H34C H 0.370659 0.051565 0.461394 0.049 Uiso 1 1 calc R U . . .
C41 C 0.51123(18) 0.48182(15) 0.28693(13) 0.0249(4) Uani 1 1 d . . . . .
C42 C 0.5321(2) 0.57432(16) 0.31978(16) 0.0385(6) Uani 1 1 d . . . . .
H42A H 0.458515 0.603892 0.317897 0.058 Uiso 1 1 calc R U . . .
H42B H 0.578098 0.607151 0.288595 0.058 Uiso 1 1 calc R U . . .
H42C H 0.573005 0.571203 0.373901 0.058 Uiso 1 1 calc R U . . .
C43 C 0.4645(2) 0.49213(19) 0.19966(14) 0.0386(6) Uani 1 1 d . . . . .
H43A H 0.466209 0.435405 0.173791 0.058 Uiso 1 1 calc R U . . .
H43B H 0.511870 0.534050 0.177481 0.058 Uiso 1 1 calc R U . . .
H43C H 0.385507 0.513537 0.191801 0.058 Uiso 1 1 calc R U . . .
C44 C 0.6236(2) 0.42980(18) 0.29966(16) 0.0376(6) Uani 1 1 d . . . . .
H44A H 0.654854 0.425877 0.355588 0.056 Uiso 1 1 calc R U . . .
H44B H 0.678733 0.459489 0.273377 0.056 Uiso 1 1 calc R U . . .
H44C H 0.608862 0.370834 0.278127 0.056 Uiso 1 1 calc R U . . .
C501 C 0.63718(17) 0.21496(13) 0.48196(12) 0.0210(4) Uani 1 1 d . . . . .
C502 C 0.62781(19) 0.25023(14) 0.55561(13) 0.0249(4) Uani 1 1 d . . . . .
H502 H 0.554131 0.257916 0.568196 0.030 Uiso 1 1 calc R U . . .
C503 C 0.7232(2) 0.27350(15) 0.60909(14) 0.0303(5) Uani 1 1 d . . . . .
H503 H 0.714522 0.296025 0.658327 0.036 Uiso 1 1 calc R U . . .
C504 C 0.8336(2) 0.26436(16) 0.59180(16) 0.0362(6) Uani 1 1 d . . . . .
H504 H 0.899393 0.280425 0.628941 0.043 Uiso 1 1 calc R U . . .
C505 C 0.84439(19) 0.23202(16) 0.52076(16) 0.0342(5) Uani 1 1 d . . . . .
H505 H 0.918706 0.226408 0.508746 0.041 Uiso 1 1 calc R U . . .
C506 C 0.74887(18) 0.20670(14) 0.46467(14) 0.0259(4) Uani 1 1 d . . . . .
C507 C 0.76468(19) 0.17124(14) 0.39048(15) 0.0286(5) Uani 1 1 d . . . . .
C508 C 0.66004(18) 0.14236(14) 0.33967(13) 0.0250(4) Uani 1 1 d . . . . .
C509 C 0.6654(2) 0.10350(15) 0.26708(14) 0.0319(5) Uani 1 1 d . . . . .
H509 H 0.737304 0.098614 0.251289 0.038 Uiso 1 1 calc R U . . .
C510 C 0.5696(2) 0.07281(16) 0.21911(14) 0.0346(5) Uani 1 1 d . . . . .
H510 H 0.574918 0.046575 0.170634 0.042 Uiso 1 1 calc R U . . .
C511 C 0.4627(2) 0.08040(15) 0.24215(13) 0.0290(5) Uani 1 1 d . . . . .
H511 H 0.395747 0.058913 0.209165 0.035 Uiso 1 1 calc R U . . .
C512 C 0.45491(18) 0.11865(14) 0.31198(12) 0.0240(4) Uani 1 1 d . . . . .
H512 H 0.382004 0.123462 0.326378 0.029 Uiso 1 1 calc R U . . .
C513 C 0.55286(17) 0.15128(13) 0.36334(12) 0.0207(4) Uani 1 1 d . . . . .

loop_
_atom_site_aniso_label
_atom_site_aniso_U_11
_atom_site_aniso_U_22
_atom_site_aniso_U_33
_atom_site_aniso_U_23
_atom_site_aniso_U_13
_atom_site_aniso_U_12
Cu1 0.01648(15) 0.02375(17) 0.02156(16) 0.00081(11) 0.01004(11) 0.00104(11)
O5 0.0241(8) 0.0356(9) 0.0680(12) -0.0021(9) 0.0286(8) -0.0012(7)
N1 0.0211(8) 0.0225(8) 0.0197(8) 0.0001(6) 0.0102(6) -0.0008(7)
N2 0.0193(8) 0.0220(9) 0.0229(8) -0.0004(7) 0.0070(7) -0.0006(6)
N3 0.0184(8) 0.0228(9) 0.0253(8) 0.0041(7) 0.0102(7) -0.0014(6)
N4 0.0232(8) 0.0242(9) 0.0195(8) 0.0022(7) 0.0115(7) -0.0031(7)
N5 0.0171(8) 0.0209(8) 0.0231(8) 0.0009(7) 0.0103(6) 0.0015(6)
C11 0.0302(11) 0.0276(11) 0.0335(12) 0.0027(9) 0.0233(9) 0.0007(9)
C12 0.0233(10) 0.0242(10) 0.0224(10) -0.0002(8) 0.0131(8) 0.0001(8)
C13 0.0254(10) 0.0314(12) 0.0276(11) -0.0032(9) 0.0147(9) 0.0028(9)
C14 0.0308(11) 0.0281(11) 0.0334(12) -0.0013(9) 0.0129(9) 0.0081(9)
C15 0.0340(11) 0.0217(10) 0.0256(10) -0.0003(8) 0.0107(9) 0.0001(9)
C16 0.0221(9) 0.0238(10) 0.0171(9) -0.0029(7) 0.0081(7) -0.0037(8)
C17 0.0238(10) 0.0284(11) 0.0200(9) 0.0014(8) 0.0107(8) -0.0042(8)
C21 0.0175(9) 0.0308(11) 0.0335(11) 0.0081(9) 0.0051(8) -0.0047(8)
C22 0.0184(9) 0.0222(10) 0.0244(10) 0.0003(8) 0.0064(8) -0.0022(7)
C23 0.0187(9) 0.0300(11) 0.0293(11) 0.0005(9) 0.0051(8) -0.0007(8)
C24 0.0247(10) 0.0302(12) 0.0299(11) 0.0051(9) 0.0008(9) 0.0019(9)
C25 0.0292(11) 0.0303(11) 0.0212(10) 0.0034(8) 0.0046(8) -0.0008(9)
C26 0.0235(10) 0.0228(10) 0.0165(9) -0.0014(7) 0.0063(7) -0.0006(8)
C27 0.0253(10) 0.0261(10) 0.0217(10) -0.0011(8) 0.0125(8) -0.0020(8)
C31 0.0252(10) 0.0243(10) 0.0266(10) 0.0069(8) 0.0092(8) -0.0019(8)
C32 0.0352(13) 0.0374(14) 0.0563(16) 0.0215(12) 0.0222(12) -0.0013(11)
C33 0.0398(13) 0.0324(13) 0.0345(13) 0.0052(10) 0.0016(10) 0.0001(10)
C34 0.0406(13) 0.0250(11) 0.0328(12) 0.0046(9) 0.0081(10) 0.0052(10)
C41 0.0254(10) 0.0276(11) 0.0257(10) 0.0047(8) 0.0150(8) -0.0022(8)
C42 0.0473(15) 0.0301(13) 0.0456(14) 0.0002(11) 0.0279(12) -0.0125(11)
C43 0.0394(13) 0.0514(16) 0.0285(12) 0.0131(11) 0.0157(10) -0.0093(11)
C44 0.0267(11) 0.0405(14) 0.0507(15) 0.0139(12) 0.0202(11) 0.0010(10)
C501 0.0197(9) 0.0166(9) 0.0282(10) 0.0046(8) 0.0083(8) 0.0006(7)
C502 0.0257(10) 0.0216(10) 0.0283(11) 0.0031(8) 0.0077(8) -0.0006(8)
C503 0.0341(12) 0.0231(11) 0.0319(12) 0.0030(9) 0.0013(9) -0.0012(9)
C504 0.0267(11) 0.0276(12) 0.0496(15) 0.0015(11) -0.0047(10) -0.0035(9)
C505 0.0184(10) 0.0279(12) 0.0566(16) 0.0013(11) 0.0075(10) -0.0009(8)
C506 0.0198(10) 0.0186(10) 0.0417(12) 0.0036(9) 0.0119(9) -0.0003(8)
C507 0.0242(10) 0.0201(10) 0.0469(13) 0.0045(9) 0.0203(10) 0.0009(8)
C508 0.0266(10) 0.0200(10) 0.0332(11) 0.0038(8) 0.0178(9) 0.0018(8)
C509 0.0397(13) 0.0279(11) 0.0359(12) 0.0029(9) 0.0267(11) 0.0052(10)
C510 0.0519(15) 0.0329(12) 0.0248(11) 0.0009(9) 0.0218(11) 0.0054(11)
C511 0.0387(12) 0.0280(11) 0.0216(10) -0.0001(9) 0.0088(9) 0.0031(9)
C512 0.0259(10) 0.0252(10) 0.0234(10) -0.0001(8) 0.0110(8) 0.0017(8)
C513 0.0233(10) 0.0186(9) 0.0233(10) 0.0039(8) 0.0122(8) 0.0034(7)

loop_
_atom_type_symbol
_atom_type_description
_atom_type_scat_dispersion_real
_atom_type_scat_dispersion_imag
_atom_type_scat_source
C C 0.0181 0.0091 'International Tables Vol C Tables 4.2.6.8 and 6.1.1.4'
H H 0.0000 0.0000 'International Tables Vol C Tables 4.2.6.8 and 6.1.1.4'
N N 0.0311 0.0180 'International Tables Vol C Tables 4.2.6.8 and 6.1.1.4'
O O 0.0492 0.0322 'International Tables Vol C Tables 4.2.6.8 and 6.1.1.4'
Cu Cu -1.9646 0.5888 'International Tables Vol C Tables 4.2.6.8 and 6.1.1.4'

loop_
_geom_angle_atom_site_label_1
_geom_angle_atom_site_label_2
_geom_angle_atom_site_label_3
_geom_angle
_geom_angle_site_symmetry_1
_geom_angle_site_symmetry_3
_geom_angle_publ_flag
N5 Cu1 N1 130.88(7) . . ?
N5 Cu1 N2 122.82(7) . . ?
N1 Cu1 N2 78.48(7) . . ?
N5 Cu1 N3 139.23(7) . . ?
N1 Cu1 N3 82.03(6) . . ?
N2 Cu1 N3 81.99(6) . . ?
C16 N1 C12 119.00(18) . . ?
C16 N1 Cu1 122.64(13) . . ?
C12 N1 Cu1 111.67(13) . . ?
C26 N2 C22 119.01(18) . . ?
C26 N2 Cu1 123.11(14) . . ?
C22 N2 Cu1 111.40(13) . . ?
C11 N3 C21 109.46(17) . . ?
C11 N3 C31 112.41(16) . . ?
C21 N3 C31 110.81(16) . . ?
C11 N3 Cu1 104.81(12) . . ?
C21 N3 Cu1 104.92(12) . . ?
C31 N3 Cu1 113.99(12) . . ?
C27 N4 C17 110.45(16) . . ?
C27 N4 C41 112.89(16) . . ?
C17 N4 C41 112.63(16) . . ?
C501 N5 C513 117.16(16) . . ?
C501 N5 Cu1 121.71(13) . . ?
C513 N5 Cu1 119.58(14) . . ?
N3 C11 C12 112.28(16) . . ?
N3 C11 H11A 109.1 . . ?
C12 C11 H11A 109.1 . . ?
N3 C11 H11B 109.1 . . ?
C12 C11 H11B 109.1 . . ?
H11A C11 H11B 107.9 . . ?
N1 C12 C13 121.88(19) . . ?
N1 C12 C11 115.58(18) . . ?
C13 C12 C11 122.53(18) . . ?
C12 C13 C14 118.96(19) . . ?
C12 C13 H13 120.5 . . ?
C14 C13 H13 120.5 . . ?
C15 C14 C13 119.1(2) . . ?
C15 C14 H14 120.4 . . ?
C13 C14 H14 120.4 . . ?
C14 C15 C16 119.0(2) . . ?
C14 C15 H15 120.5 . . ?
C16 C15 H15 120.5 . . ?
N1 C16 C15 121.82(18) . . ?
N1 C16 C17 117.43(18) . . ?
C15 C16 C17 120.75(19) . . ?
N4 C17 C16 112.21(17) . . ?
N4 C17 H17A 109.2 . . ?
C16 C17 H17A 109.2 . . ?
N4 C17 H17B 109.2 . . ?
C16 C17 H17B 109.2 . . ?
H17A C17 H17B 107.9 . . ?
N3 C21 C22 113.25(17) . . ?
N3 C21 H21A 108.9 . . ?
C22 C21 H21A 108.9 . . ?
N3 C21 H21B 108.9 . . ?
C22 C21 H21B 108.9 . . ?
H21A C21 H21B 107.7 . . ?
N2 C22 C23 122.36(19) . . ?
N2 C22 C21 115.76(18) . . ?
C23 C22 C21 121.88(18) . . ?
C24 C23 C22 118.26(19) . . ?
C24 C23 H23 120.9 . . ?
C22 C23 H23 120.9 . . ?
C23 C24 C25 119.7(2) . . ?
C23 C24 H24 120.2 . . ?
C25 C24 H24 120.2 . . ?
C24 C25 C26 118.8(2) . . ?
C24 C25 H25 120.6 . . ?
C26 C25 H25 120.6 . . ?
N2 C26 C25 121.79(19) . . ?
N2 C26 C27 117.21(18) . . ?
C25 C26 C27 120.97(19) . . ?
N4 C27 C26 112.02(16) . . ?
N4 C27 H27A 109.2 . . ?
C26 C27 H27A 109.2 . . ?
N4 C27 H27B 109.2 . . ?
C26 C27 H27B 109.2 . . ?
H27A C27 H27B 107.9 . . ?
C33 C31 N3 109.55(18) . . ?
C33 C31 C34 106.85(19) . . ?
N3 C31 C34 109.17(17) . . ?
C33 C31 C32 109.0(2) . . ?
N3 C31 C32 111.62(18) . . ?
C34 C31 C32 110.5(2) . . ?
C31 C32 H32A 109.5 . . ?
C31 C32 H32B 109.5 . . ?
H32A C32 H32B 109.5 . . ?
C31 C32 H32C 109.5 . . ?
H32A C32 H32C 109.5 . . ?
H32B C32 H32C 109.5 . . ?
C31 C33 H33A 109.5 . . ?
C31 C33 H33B 109.5 . . ?
H33A C33 H33B 109.5 . . ?
C31 C33 H33C 109.5 . . ?
H33A C33 H33C 109.5 . . ?
H33B C33 H33C 109.5 . . ?
C31 C34 H34A 109.5 . . ?
C31 C34 H34B 109.5 . . ?
H34A C34 H34B 109.5 . . ?
C31 C34 H34C 109.5 . . ?
H34A C34 H34C 109.5 . . ?
H34B C34 H34C 109.5 . . ?
N4 C41 C42 108.88(17) . . ?
N4 C41 C43 108.59(18) . . ?
C42 C41 C43 106.4(2) . . ?
N4 C41 C44 112.40(18) . . ?
C42 C41 C44 110.5(2) . . ?
C43 C41 C44 109.9(2) . . ?
C41 C42 H42A 109.5 . . ?
C41 C42 H42B 109.5 . . ?
H42A C42 H42B 109.5 . . ?
C41 C42 H42C 109.5 . . ?
H42A C42 H42C 109.5 . . ?
H42B C42 H42C 109.5 . . ?
C41 C43 H43A 109.5 . . ?
C41 C43 H43B 109.5 . . ?
H43A C43 H43B 109.5 . . ?
C41 C43 H43C 109.5 . . ?
H43A C43 H43C 109.5 . . ?
H43B C43 H43C 109.5 . . ?
C41 C44 H44A 109.5 . . ?
C41 C44 H44B 109.5 . . ?
H44A C44 H44B 109.5 . . ?
C41 C44 H44C 109.5 . . ?
H44A C44 H44C 109.5 . . ?
H44B C44 H44C 109.5 . . ?
N5 C501 C502 118.91(18) . . ?
N5 C501 C506 123.56(19) . . ?
C502 C501 C506 117.5(2) . . ?
C503 C502 C501 121.3(2) . . ?
C503 C502 H502 119.3 . . ?
C501 C502 H502 119.3 . . ?
C502 C503 C504 120.8(2) . . ?
C502 C503 H503 119.6 . . ?
C504 C503 H503 119.6 . . ?
C505 C504 C503 118.8(2) . . ?
C505 C504 H504 120.6 . . ?
C503 C504 H504 120.6 . . ?
C504 C505 C506 122.1(2) . . ?
C504 C505 H505 118.9 . . ?
C506 C505 H505 118.9 . . ?
C505 C506 C501 119.4(2) . . ?
C505 C506 C507 120.1(2) . . ?
C501 C506 C507 120.4(2) . . ?
O5 C507 C506 122.9(2) . . ?
O5 C507 C508 122.3(2) . . ?
C506 C507 C508 114.80(18) . . ?
C509 C508 C513 119.8(2) . . ?
C509 C508 C507 119.87(19) . . ?
C513 C508 C507 120.4(2) . . ?
C510 C509 C508 121.5(2) . . ?
C510 C509 H509 119.2 . . ?
C508 C509 H509 119.2 . . ?
C509 C510 C511 119.4(2) . . ?
C509 C510 H510 120.3 . . ?
C511 C510 H510 120.3 . . ?
C512 C511 C510 120.3(2) . . ?
C512 C511 H511 119.8 . . ?
C510 C511 H511 119.8 . . ?
C511 C512 C513 121.8(2) . . ?
C511 C512 H512 119.1 . . ?
C513 C512 H512 119.1 . . ?
N5 C513 C508 123.57(19) . . ?
N5 C513 C512 119.23(17) . . ?
C508 C513 C512 117.20(19) . . ?

loop_
_geom_bond_atom_site_label_1
_geom_bond_atom_site_label_2
_geom_bond_distance
_geom_bond_site_symmetry_2
_geom_bond_publ_flag
Cu1 N5 1.9532(16) . ?
Cu1 N1 2.1201(17) . ?
Cu1 N2 2.1462(18) . ?
Cu1 N3 2.1752(16) . ?
O5 C507 1.253(3) . ?
N1 C16 1.343(3) . ?
N1 C12 1.350(2) . ?
N2 C26 1.345(3) . ?
N2 C22 1.346(3) . ?
N3 C11 1.484(3) . ?
N3 C21 1.487(3) . ?
N3 C31 1.526(3) . ?
N4 C27 1.474(3) . ?
N4 C17 1.476(3) . ?
N4 C41 1.504(2) . ?
N5 C501 1.369(3) . ?
N5 C513 1.371(3) . ?
C11 C12 1.510(3) . ?
C11 H11A 0.9900 . ?
C11 H11B 0.9900 . ?
C12 C13 1.385(3) . ?
C13 C14 1.387(3) . ?
C13 H13 0.9500 . ?
C14 C15 1.385(3) . ?
C14 H14 0.9500 . ?
C15 C16 1.390(3) . ?
C15 H15 0.9500 . ?
C16 C17 1.517(3) . ?
C17 H17A 0.9900 . ?
C17 H17B 0.9900 . ?
C21 C22 1.510(3) . ?
C21 H21A 0.9900 . ?
C21 H21B 0.9900 . ?
C22 C23 1.386(3) . ?
C23 C24 1.386(3) . ?
C23 H23 0.9500 . ?
C24 C25 1.386(3) . ?
C24 H24 0.9500 . ?
C25 C26 1.387(3) . ?
C25 H25 0.9500 . ?
C26 C27 1.511(3) . ?
C27 H27A 0.9900 . ?
C27 H27B 0.9900 . ?
C31 C33 1.524(3) . ?
C31 C34 1.526(3) . ?
C31 C32 1.535(3) . ?
C32 H32A 0.9800 . ?
C32 H32B 0.9800 . ?
C32 H32C 0.9800 . ?
C33 H33A 0.9800 . ?
C33 H33B 0.9800 . ?
C33 H33C 0.9800 . ?
C34 H34A 0.9800 . ?
C34 H34B 0.9800 . ?
C34 H34C 0.9800 . ?
C41 C42 1.529(3) . ?
C41 C43 1.530(3) . ?
C41 C44 1.535(3) . ?
C42 H42A 0.9800 . ?
C42 H42B 0.9800 . ?
C42 H42C 0.9800 . ?
C43 H43A 0.9800 . ?
C43 H43B 0.9800 . ?
C43 H43C 0.9800 . ?
C44 H44A 0.9800 . ?
C44 H44B 0.9800 . ?
C44 H44C 0.9800 . ?
C501 C502 1.419(3) . ?
C501 C506 1.422(3) . ?
C502 C503 1.374(3) . ?
C502 H502 0.9500 . ?
C503 C504 1.409(4) . ?
C503 H503 0.9500 . ?
C504 C505 1.364(4) . ?
C504 H504 0.9500 . ?
C505 C506 1.408(3) . ?
C505 H505 0.9500 . ?
C506 C507 1.449(3) . ?
C507 C508 1.455(3) . ?
C508 C509 1.413(3) . ?
C508 C513 1.419(3) . ?
C509 C510 1.364(4) . ?
C509 H509 0.9500 . ?
C510 C511 1.408(3) . ?
C510 H510 0.9500 . ?
C511 C512 1.372(3) . ?
C511 H511 0.9500 . ?
C512 C513 1.421(3) . ?
C512 H512 0.9500 . ?

loop_
_geom_torsion_atom_site_label_1
_geom_torsion_atom_site_label_2
_geom_torsion_atom_site_label_3
_geom_torsion_atom_site_label_4
_geom_torsion
_geom_torsion_site_symmetry_1
_geom_torsion_site_symmetry_2
_geom_torsion_site_symmetry_3
_geom_torsion_site_symmetry_4
_geom_torsion_publ_flag
C21 N3 C11 C12 -76.4(2) . . . . ?
C31 N3 C11 C12 160.04(18) . . . . ?
Cu1 N3 C11 C12 35.7(2) . . . . ?
C16 N1 C12 C13 -4.4(3) . . . . ?
Cu1 N1 C12 C13 -156.50(18) . . . . ?
C16 N1 C12 C11 176.05(19) . . . . ?
Cu1 N1 C12 C11 23.9(2) . . . . ?
N3 C11 C12 N1 -42.3(3) . . . . ?
N3 C11 C12 C13 138.1(2) . . . . ?
N1 C12 C13 C14 0.7(3) . . . . ?
C11 C12 C13 C14 -179.8(2) . . . . ?
C12 C13 C14 C15 2.4(3) . . . . ?
C13 C14 C15 C16 -1.8(3) . . . . ?
C12 N1 C16 C15 5.0(3) . . . . ?
Cu1 N1 C16 C15 153.94(16) . . . . ?
C12 N1 C16 C17 -174.57(18) . . . . ?
Cu1 N1 C16 C17 -25.6(2) . . . . ?
C14 C15 C16 N1 -2.0(3) . . . . ?
C14 C15 C16 C17 177.6(2) . . . . ?
C27 N4 C17 C16 -78.2(2) . . . . ?
C41 N4 C17 C16 154.56(17) . . . . ?
N1 C16 C17 N4 110.9(2) . . . . ?
C15 C16 C17 N4 -68.7(3) . . . . ?
C11 N3 C21 C22 77.5(2) . . . . ?
C31 N3 C21 C22 -157.97(17) . . . . ?
Cu1 N3 C21 C22 -34.5(2) . . . . ?
C26 N2 C22 C23 3.3(3) . . . . ?
Cu1 N2 C22 C23 155.94(17) . . . . ?
C26 N2 C22 C21 -176.01(18) . . . . ?
Cu1 N2 C22 C21 -23.4(2) . . . . ?
N3 C21 C22 N2 41.2(3) . . . . ?
N3 C21 C22 C23 -138.1(2) . . . . ?
N2 C22 C23 C24 -1.6(3) . . . . ?
C21 C22 C23 C24 177.6(2) . . . . ?
C22 C23 C24 C25 -0.2(3) . . . . ?
C23 C24 C25 C26 0.3(3) . . . . ?
C22 N2 C26 C25 -3.2(3) . . . . ?
Cu1 N2 C26 C25 -152.46(16) . . . . ?
C22 N2 C26 C27 175.10(18) . . . . ?
Cu1 N2 C26 C27 25.8(2) . . . . ?
C24 C25 C26 N2 1.4(3) . . . . ?
C24 C25 C26 C27 -176.8(2) . . . . ?
C17 N4 C27 C26 78.1(2) . . . . ?
C41 N4 C27 C26 -154.76(17) . . . . ?
N2 C26 C27 N4 -109.9(2) . . . . ?
C25 C26 C27 N4 68.4(2) . . . . ?
C11 N3 C31 C33 -55.7(2) . . . . ?
C21 N3 C31 C33 -178.56(18) . . . . ?
Cu1 N3 C31 C33 63.4(2) . . . . ?
C11 N3 C31 C34 -172.41(18) . . . . ?
C21 N3 C31 C34 64.7(2) . . . . ?
Cu1 N3 C31 C34 -53.3(2) . . . . ?
C11 N3 C31 C32 65.1(2) . . . . ?
C21 N3 C31 C32 -57.7(2) . . . . ?
Cu1 N3 C31 C32 -175.79(17) . . . . ?
C27 N4 C41 C42 173.48(19) . . . . ?
C17 N4 C41 C42 -60.6(2) . . . . ?
C27 N4 C41 C43 58.1(2) . . . . ?
C17 N4 C41 C43 -175.99(19) . . . . ?
C27 N4 C41 C44 -63.8(2) . . . . ?
C17 N4 C41 C44 62.1(2) . . . . ?
C513 N5 C501 C502 -176.63(18) . . . . ?
Cu1 N5 C501 C502 17.6(3) . . . . ?
C513 N5 C501 C506 2.1(3) . . . . ?
Cu1 N5 C501 C506 -163.71(16) . . . . ?
N5 C501 C502 C503 177.2(2) . . . . ?
C506 C501 C502 C503 -1.6(3) . . . . ?
C501 C502 C503 C504 1.1(3) . . . . ?
C502 C503 C504 C505 0.1(4) . . . . ?
C503 C504 C505 C506 -0.7(4) . . . . ?
C504 C505 C506 C501 0.1(3) . . . . ?
C504 C505 C506 C507 -178.9(2) . . . . ?
N5 C501 C506 C505 -177.7(2) . . . . ?
C502 C501 C506 C505 1.0(3) . . . . ?
N5 C501 C506 C507 1.3(3) . . . . ?
C502 C501 C506 C507 -179.96(19) . . . . ?
C505 C506 C507 O5 -1.8(3) . . . . ?
C501 C506 C507 O5 179.1(2) . . . . ?
C505 C506 C507 C508 176.2(2) . . . . ?
C501 C506 C507 C508 -2.8(3) . . . . ?
O5 C507 C508 C509 0.5(3) . . . . ?
C506 C507 C508 C509 -177.5(2) . . . . ?
O5 C507 C508 C513 179.2(2) . . . . ?
C506 C507 C508 C513 1.1(3) . . . . ?
C513 C508 C509 C510 -1.0(3) . . . . ?
C507 C508 C509 C510 177.6(2) . . . . ?
C508 C509 C510 C511 0.4(4) . . . . ?
C509 C510 C511 C512 0.3(4) . . . . ?
C510 C511 C512 C513 -0.3(3) . . . . ?
C501 N5 C513 C508 -3.9(3) . . . . ?
Cu1 N5 C513 C508 162.17(16) . . . . ?
C501 N5 C513 C512 176.13(18) . . . . ?
Cu1 N5 C513 C512 -17.8(2) . . . . ?
C509 C508 C513 N5 -179.0(2) . . . . ?
C507 C508 C513 N5 2.4(3) . . . . ?
C509 C508 C513 C512 0.9(3) . . . . ?
C507 C508 C513 C512 -177.70(19) . . . . ?
C511 C512 C513 N5 179.7(2) . . . . ?
C511 C512 C513 C508 -0.3(3) . . . . ?
